data_1513652
loop_
_publ_author_name
'Hasegawa, Yasuharu'
'Kehr, Gerald'
'Ehrlich, Stephan'
'Grimme, Stefan'
'Daniliuc, Constantin G.'
'Erker, Gerhard'

_publ_section_title
;
 The frustrated Lewis pair pathway to methylene phosphonium systems
;
_journal_issue 2
_journal_name_full 'Chemical Science'
_journal_page_first 797
_journal_paper_doi 10.1039/c3sc52327f
_journal_volume 5
_journal_year 2014
_chemical_formula_sum 'C39 H41 B F10 N P'
_chemical_formula_weight 755.51
_chemical_name_systematic
; 
 ? 
;
_space_group_IT_number 15
_symmetry_cell_setting monoclinic
_symmetry_space_group_name_Hall '-C 2yc'
_symmetry_space_group_name_H-M 'C 1 2/c 1'
_atom_sites_solution_hydrogens geom
_atom_sites_solution_primary direct
_atom_sites_solution_secondary difmap
_audit_creation_method SHELXL-97
_cell_angle_alpha 90.00
_cell_angle_beta 117.1950(10)
_cell_angle_gamma 90.00
_cell_formula_units_Z 8
_cell_length_a 38.3733(7)
_cell_length_b 9.7770(2)
_cell_length_c 22.7086(6)
_cell_measurement_reflns_used 6475
_cell_measurement_temperature 223(2)
_cell_measurement_theta_max 68.25
_cell_measurement_theta_min 0.88
_cell_volume 7577.9(3)
_computing_cell_refinement 'Collect (Nonius B.V., 1998)'
_computing_data_collection 'Collect (Nonius B.V., 1998)'
_computing_data_reduction 'Denzo-SMN (Otwinowski & Minor, 1997)'
_computing_molecular_graphics 'XP (BrukerAXS, 2000)'
_computing_publication_material 'SHELXL-97 (Sheldrick, 1997)'
_computing_structure_refinement 'SHELXL-97 (Sheldrick, 1997)'
_computing_structure_solution 'SHELXS-97 (Sheldrick, 1990)'
_diffrn_ambient_temperature 223(2)
_diffrn_measured_fraction_theta_full 0.963
_diffrn_measured_fraction_theta_max 0.963
_diffrn_measurement_device_type 'Nonius KappaCCD APEXII'
_diffrn_measurement_method '\w and \f scans'
_diffrn_radiation_monochromator graphite
_diffrn_radiation_source 'fine-focus sealed tube'
_diffrn_radiation_type CuK\a
_diffrn_radiation_wavelength 1.54178
_diffrn_reflns_av_R_equivalents 0.079
_diffrn_reflns_av_sigmaI/netI 0.0568
_diffrn_reflns_limit_h_max 45
_diffrn_reflns_limit_h_min -45
_diffrn_reflns_limit_k_max 9
_diffrn_reflns_limit_k_min -11
_diffrn_reflns_limit_l_max 26
_diffrn_reflns_limit_l_min -26
_diffrn_reflns_number 36118
_diffrn_reflns_theta_full 67.12
_diffrn_reflns_theta_max 67.12
_diffrn_reflns_theta_min 3.94
_exptl_absorpt_coefficient_mu 1.331
_exptl_absorpt_correction_T_max 0.9739
_exptl_absorpt_correction_T_min 0.8784
_exptl_absorpt_correction_type multi-scan
_exptl_absorpt_process_details 'Denzo (Otwinowski, Borek, Majewski & Minor, 2003)'
_exptl_crystal_colour colourless
_exptl_crystal_density_diffrn 1.324
_exptl_crystal_density_method 'not measured'
_exptl_crystal_description plate
_exptl_crystal_F_000 3136
_exptl_crystal_size_max 0.10
_exptl_crystal_size_mid 0.05
_exptl_crystal_size_min 0.02
_refine_diff_density_max 0.397
_refine_diff_density_min -0.266
_refine_diff_density_rms 0.050
_refine_ls_extinction_method none
_refine_ls_goodness_of_fit_ref 1.031
_refine_ls_hydrogen_treatment constr
_refine_ls_matrix_type full
_refine_ls_number_parameters 509
_refine_ls_number_reflns 6534
_refine_ls_number_restraints 81
_refine_ls_restrained_S_all 1.110
_refine_ls_R_factor_all 0.0795
_refine_ls_R_factor_gt 0.0510
_refine_ls_shift/su_max 0.000
_refine_ls_shift/su_mean 0.000
_refine_ls_structure_factor_coef Fsqd
_refine_ls_weighting_details 'calc w=1/[\s^2^(Fo^2^)+(0.0573P)^2^+8.5137P] where P=(Fo^2^+2Fc^2^)/3'
_refine_ls_weighting_scheme calc
_refine_ls_wR_factor_gt 0.1232
_refine_ls_wR_factor_ref 0.1419
_reflns_number_gt 4516
_reflns_number_total 6534
_reflns_threshold_expression >2sigma(I)
_cod_data_source_file c3sc52327f.txt
_cod_data_source_block erk7252
_cod_original_sg_symbol_H-M C2/c
_cod_database_code 1513652

loop_
_symmetry_equiv_pos_as_xyz
'x, y, z'
'-x, y, -z+1/2'
'x+1/2, y+1/2, z'
'-x+1/2, y+1/2, -z+1/2'
'-x, -y, -z'
'x, -y, z-1/2'
'-x+1/2, -y+1/2, -z'
'x+1/2, -y+1/2, z-1/2'

loop_
_atom_site_label
_atom_site_type_symbol
_atom_site_fract_x
_atom_site_fract_y
_atom_site_fract_z
_atom_site_U_iso_or_equiv
_atom_site_adp_type
_atom_site_occupancy
_atom_site_symmetry_multiplicity
_atom_site_calc_flag
_atom_site_refinement_flags
_atom_site_disorder_assembly
_atom_site_disorder_group
P1 P 0.10491(2) 0.74734(8) 0.43091(4) 0.0412(2) Uani 1 1 d . . .
B1 B 0.20329(9) 0.9482(3) 0.59104(17) 0.0347(7) Uani 1 1 d . . .
C1 C 0.13248(8) 0.8716(3) 0.49843(15) 0.0399(7) Uani 1 1 d . . .
H1A H 0.1250 0.9648 0.4814 0.048 Uiso 1 1 calc R . .
H1B H 0.1253 0.8583 0.5343 0.048 Uiso 1 1 calc R . .
C2 C 0.17722(8) 0.8551(3) 0.52619(14) 0.0385(7) Uani 1 1 d . . .
H2A H 0.1844 0.8785 0.4912 0.046 Uiso 1 1 calc R . .
H2B H 0.1840 0.7588 0.5377 0.046 Uiso 1 1 calc R . .
C3 C 0.08685(9) 0.8446(4) 0.35583(16) 0.0500(8) Uani 1 1 d . . .
H3 H 0.0641 0.8106 0.3200 0.060 Uiso 1 1 calc R . .
C4 C 0.10145(11) 0.9576(5) 0.34465(19) 0.0689(11) Uani 1 1 d . . .
H4A H 0.1241 0.9966 0.3785 0.083 Uiso 1 1 calc R . .
H4B H 0.0892 0.9994 0.3028 0.083 Uiso 1 1 calc R . .
C11 C 0.05852(9) 0.6799(3) 0.42760(16) 0.0412(7) Uani 1 1 d . . .
C12 C 0.05890(9) 0.5356(3) 0.43800(19) 0.0564(10) Uani 1 1 d . A .
C13 C 0.02444(10) 0.4619(3) 0.4045(2) 0.0670(12) Uani 1 1 d . . .
H13 H 0.0254 0.3667 0.4108 0.080 Uiso 1 1 calc R . .
C14 C -0.01113(9) 0.5202(3) 0.3625(2) 0.0550(9) Uani 1 1 d . . .
C15 C -0.01176(9) 0.6607(3) 0.36152(17) 0.0465(8) Uani 1 1 d . . .
H15 H -0.0360 0.7041 0.3368 0.056 Uiso 1 1 calc R . .
C16 C 0.02123(8) 0.7433(3) 0.39479(15) 0.0380(7) Uani 1 1 d . . .
C17 C 0.09462(11) 0.4516(4) 0.4867(2) 0.0810(15) Uani 1 1 d D . .
C18 C 0.0866(6) 0.3198(17) 0.5068(11) 0.113(7) Uani 0.40(2) 1 d PDU A 1
H18A H 0.0775 0.2570 0.4697 0.169 Uiso 0.40(2) 1 calc PR A 1
H18B H 0.0665 0.3298 0.5212 0.169 Uiso 0.40(2) 1 calc PR A 1
H18C H 0.1103 0.2843 0.5430 0.169 Uiso 0.40(2) 1 calc PR A 1
C19 C 0.1131(6) 0.405(2) 0.4353(10) 0.116(7) Uani 0.40(2) 1 d PDU A 1
H19A H 0.1199 0.4859 0.4180 0.174 Uiso 0.40(2) 1 calc PR A 1
H19B H 0.0938 0.3520 0.3989 0.174 Uiso 0.40(2) 1 calc PR A 1
H19C H 0.1364 0.3498 0.4593 0.174 Uiso 0.40(2) 1 calc PR A 1
C20 C 0.1303(7) 0.522(3) 0.5385(11) 0.093(9) Uani 0.40(2) 1 d PDU A 1
H20A H 0.1504 0.4546 0.5626 0.139 Uiso 0.40(2) 1 calc PR A 1
H20B H 0.1234 0.5705 0.5690 0.139 Uiso 0.40(2) 1 calc PR A 1
H20C H 0.1402 0.5867 0.5173 0.139 Uiso 0.40(2) 1 calc PR A 1
C18A C 0.0792(2) 0.3576(8) 0.5301(5) 0.056(2) Uani 0.60(2) 1 d PDU A 2
H18D H 0.0619 0.2866 0.5021 0.083 Uiso 0.60(2) 1 calc PR A 2
H18E H 0.0651 0.4148 0.5470 0.083 Uiso 0.60(2) 1 calc PR A 2
H18F H 0.1014 0.3160 0.5669 0.083 Uiso 0.60(2) 1 calc PR A 2
C19A C 0.1115(3) 0.3606(11) 0.4565(6) 0.083(3) Uani 0.60(2) 1 d PDU A 2
H19D H 0.1199 0.4130 0.4290 0.124 Uiso 0.60(2) 1 calc PR A 2
H19E H 0.0921 0.2938 0.4295 0.124 Uiso 0.60(2) 1 calc PR A 2
H19F H 0.1339 0.3139 0.4908 0.124 Uiso 0.60(2) 1 calc PR A 2
C20A C 0.1252(5) 0.5398(19) 0.5434(7) 0.074(4) Uani 0.60(2) 1 d PDU A 2
H20D H 0.1416 0.4812 0.5801 0.111 Uiso 0.60(2) 1 calc PR A 2
H20E H 0.1117 0.6052 0.5580 0.111 Uiso 0.60(2) 1 calc PR A 2
H20F H 0.1413 0.5884 0.5276 0.111 Uiso 0.60(2) 1 calc PR A 2
C21 C -0.04717(10) 0.4309(4) 0.3234(2) 0.0697(12) Uani 1 1 d . . .
C22 C -0.05272(13) 0.3310(5) 0.3708(3) 0.0940(16) Uani 1 1 d . . .
H22A H -0.0551 0.3821 0.4053 0.141 Uiso 1 1 calc R . .
H22B H -0.0303 0.2705 0.3905 0.141 Uiso 1 1 calc R . .
H22C H -0.0763 0.2774 0.3463 0.141 Uiso 1 1 calc R . .
C23 C -0.04057(14) 0.3473(5) 0.2725(3) 0.0979(17) Uani 1 1 d . . .
H23A H -0.0628 0.2872 0.2489 0.147 Uiso 1 1 calc R . .
H23B H -0.0170 0.2930 0.2949 0.147 Uiso 1 1 calc R . .
H23C H -0.0378 0.4086 0.2413 0.147 Uiso 1 1 calc R . .
C24 C -0.08416(11) 0.5141(5) 0.2876(3) 0.0970(17) Uani 1 1 d U . .
H24A H -0.0888 0.5672 0.3195 0.145 Uiso 1 1 calc R . .
H24B H -0.1062 0.4533 0.2639 0.145 Uiso 1 1 calc R . .
H24C H -0.0813 0.5754 0.2565 0.145 Uiso 1 1 calc R . .
C25 C 0.01107(9) 0.8961(3) 0.39555(15) 0.0402(7) Uani 1 1 d . . .
C26 C -0.01996(10) 0.9027(4) 0.42152(19) 0.0568(9) Uani 1 1 d . . .
H26A H -0.0100 0.8564 0.4639 0.085 Uiso 1 1 calc R . .
H26B H -0.0439 0.8583 0.3901 0.085 Uiso 1 1 calc R . .
H26C H -0.0254 0.9975 0.4268 0.085 Uiso 1 1 calc R . .
C27 C -0.00659(11) 0.9584(4) 0.32620(17) 0.0580(9) Uani 1 1 d . . .
H27A H -0.0159 1.0501 0.3275 0.087 Uiso 1 1 calc R . .
H27B H -0.0283 0.9024 0.2962 0.087 Uiso 1 1 calc R . .
H27C H 0.0132 0.9622 0.3109 0.087 Uiso 1 1 calc R . .
C28 C 0.04504(10) 0.9848(3) 0.44215(18) 0.0514(9) Uani 1 1 d . . .
H28A H 0.0637 0.9953 0.4246 0.077 Uiso 1 1 calc R . .
H28B H 0.0578 0.9418 0.4854 0.077 Uiso 1 1 calc R . .
H28C H 0.0353 1.0740 0.4462 0.077 Uiso 1 1 calc R . .
C31 C 0.18560(8) 0.9218(3) 0.64378(14) 0.0333(6) Uani 1 1 d . . .
F32 F 0.15554(5) 1.14001(18) 0.63093(9) 0.0509(5) Uani 1 1 d . . .
C32 C 0.16270(8) 1.0129(3) 0.65789(15) 0.0384(7) Uani 1 1 d . . .
F33 F 0.12418(6) 1.0809(2) 0.70957(11) 0.0629(6) Uani 1 1 d . . .
C33 C 0.14573(9) 0.9856(3) 0.69824(16) 0.0431(8) Uani 1 1 d . . .
F34 F 0.13520(6) 0.8302(2) 0.76816(11) 0.0676(6) Uani 1 1 d . . .
C34 C 0.15052(9) 0.8590(4) 0.72681(16) 0.0478(8) Uani 1 1 d . . .
F35 F 0.17592(6) 0.6361(2) 0.73974(11) 0.0646(6) Uani 1 1 d . . .
C35 C 0.17140(9) 0.7617(3) 0.71321(16) 0.0443(8) Uani 1 1 d . . .
F36 F 0.20751(5) 0.69148(17) 0.66017(9) 0.0482(5) Uani 1 1 d . . .
C36 C 0.18772(8) 0.7938(3) 0.67212(15) 0.0388(7) Uani 1 1 d . . .
C41 C 0.20983(8) 1.1114(3) 0.57887(14) 0.0352(7) Uani 1 1 d . . .
F42 F 0.23681(5) 1.16045(17) 0.69350(8) 0.0482(5) Uani 1 1 d . . .
C42 C 0.22723(8) 1.2024(3) 0.63110(15) 0.0384(7) Uani 1 1 d . . .
F43 F 0.25204(6) 1.41897(19) 0.67885(10) 0.0619(6) Uani 1 1 d . . .
C43 C 0.23598(9) 1.3373(3) 0.62522(16) 0.0433(7) Uani 1 1 d . . .
F44 F 0.23616(7) 1.51885(19) 0.55717(11) 0.0676(6) Uani 1 1 d . . .
C44 C 0.22783(10) 1.3873(3) 0.56418(18) 0.0477(8) Uani 1 1 d . . .
F45 F 0.20359(6) 1.3503(2) 0.44998(10) 0.0645(6) Uani 1 1 d . . .
C45 C 0.21168(9) 1.3035(3) 0.51066(17) 0.0451(8) Uani 1 1 d . . .
F46 F 0.18733(6) 1.0947(2) 0.46234(9) 0.0568(5) Uani 1 1 d . . .
C46 C 0.20313(8) 1.1685(3) 0.51883(15) 0.0396(7) Uani 1 1 d . . .
N51 N 0.24862(7) 0.8915(2) 0.62426(12) 0.0342(5) Uani 1 1 d . . .
C52 C 0.27089(8) 0.8744(3) 0.68930(15) 0.0408(7) Uani 1 1 d . . .
H52 H 0.2601 0.8924 0.7182 0.049 Uiso 1 1 calc R . .
C53 C 0.30939(9) 0.8312(3) 0.71538(17) 0.0476(8) Uani 1 1 d . . .
H53 H 0.3243 0.8184 0.7613 0.057 Uiso 1 1 calc R . .
C54 C 0.32566(10) 0.8071(3) 0.67371(19) 0.0536(9) Uani 1 1 d . . .
H54 H 0.3517 0.7767 0.6905 0.064 Uiso 1 1 calc R . .
C55 C 0.30324(10) 0.8281(3) 0.60694(18) 0.0509(9) Uani 1 1 d . . .
H55 H 0.3139 0.8148 0.5774 0.061 Uiso 1 1 calc R . .
C56 C 0.26511(9) 0.8689(3) 0.58413(16) 0.0415(7) Uani 1 1 d . . .
H56 H 0.2498 0.8817 0.5383 0.050 Uiso 1 1 calc R . .

loop_
_atom_site_aniso_label
_atom_site_aniso_U_11
_atom_site_aniso_U_22
_atom_site_aniso_U_33
_atom_site_aniso_U_23
_atom_site_aniso_U_13
_atom_site_aniso_U_12
P1 0.0298(4) 0.0413(4) 0.0483(5) -0.0073(4) 0.0141(3) -0.0033(4)
B1 0.0301(16) 0.0353(17) 0.0364(18) 0.0005(15) 0.0133(15) 0.0019(15)
C1 0.0316(15) 0.0430(17) 0.0397(17) 0.0002(14) 0.0117(14) -0.0017(14)
C2 0.0323(15) 0.0424(16) 0.0391(17) -0.0018(14) 0.0147(14) -0.0033(14)
C3 0.0366(16) 0.071(2) 0.0451(19) -0.0109(18) 0.0205(15) -0.0112(17)
C4 0.054(2) 0.097(3) 0.051(2) 0.009(2) 0.0193(18) -0.020(2)
C11 0.0336(15) 0.0352(16) 0.0486(19) -0.0019(15) 0.0133(14) -0.0035(13)
C12 0.0348(17) 0.0373(17) 0.077(3) 0.0053(18) 0.0085(17) -0.0001(15)
C13 0.0386(19) 0.0321(17) 0.104(3) 0.012(2) 0.010(2) -0.0041(15)
C14 0.0354(17) 0.0379(18) 0.079(3) 0.0034(18) 0.0152(18) -0.0051(15)
C15 0.0294(15) 0.0428(18) 0.058(2) 0.0041(16) 0.0122(15) -0.0012(14)
C16 0.0327(15) 0.0372(15) 0.0430(17) 0.0022(14) 0.0165(14) 0.0003(14)
C17 0.043(2) 0.042(2) 0.118(4) 0.014(2) 0.002(2) 0.0031(18)
C18 0.089(9) 0.065(8) 0.131(10) 0.027(7) 0.004(7) -0.003(7)
C19 0.078(8) 0.068(8) 0.142(10) 0.013(8) -0.003(7) 0.042(7)
C20 0.065(12) 0.065(10) 0.106(11) 0.026(8) 0.003(7) -0.003(8)
C18A 0.049(4) 0.034(3) 0.072(5) 0.009(3) 0.017(3) 0.000(3)
C19A 0.065(5) 0.071(6) 0.109(7) 0.026(5) 0.037(5) 0.034(4)
C20A 0.031(4) 0.060(6) 0.090(7) 0.029(5) -0.009(4) -0.005(5)
C21 0.0355(18) 0.049(2) 0.102(3) 0.001(2) 0.012(2) -0.0085(17)
C22 0.057(3) 0.074(3) 0.132(4) 0.012(3) 0.026(3) -0.024(2)
C23 0.068(3) 0.080(3) 0.122(4) -0.027(3) 0.023(3) -0.024(3)
C24 0.041(2) 0.071(3) 0.137(4) 0.004(3) 0.005(2) -0.011(2)
C25 0.0364(16) 0.0372(16) 0.0419(18) -0.0038(14) 0.0136(14) 0.0010(14)
C26 0.0407(18) 0.063(2) 0.068(2) -0.0106(19) 0.0262(18) 0.0027(17)
C27 0.060(2) 0.0471(19) 0.052(2) 0.0073(17) 0.0127(18) 0.0056(18)
C28 0.0427(18) 0.0405(17) 0.066(2) -0.0137(17) 0.0210(17) 0.0026(15)
C31 0.0260(13) 0.0360(15) 0.0340(16) -0.0017(13) 0.0103(12) -0.0001(13)
F32 0.0493(10) 0.0417(10) 0.0656(12) 0.0081(9) 0.0296(10) 0.0129(9)
C32 0.0314(15) 0.0370(16) 0.0430(17) 0.0025(14) 0.0139(14) -0.0004(13)
F33 0.0569(12) 0.0662(13) 0.0825(15) -0.0153(11) 0.0465(12) 0.0014(10)
C33 0.0361(16) 0.0481(18) 0.0507(19) -0.0111(16) 0.0246(15) -0.0040(15)
F34 0.0719(14) 0.0799(14) 0.0735(14) -0.0030(12) 0.0526(12) -0.0169(12)
C34 0.0401(17) 0.060(2) 0.050(2) -0.0031(17) 0.0269(16) -0.0125(17)
F35 0.0651(13) 0.0534(12) 0.0840(15) 0.0217(11) 0.0417(12) -0.0034(10)
C35 0.0387(16) 0.0438(17) 0.0491(19) 0.0079(16) 0.0188(15) -0.0058(15)
F36 0.0479(10) 0.0358(9) 0.0656(12) 0.0038(9) 0.0299(9) 0.0047(8)
C36 0.0311(14) 0.0399(16) 0.0426(18) 0.0009(14) 0.0144(14) 0.0001(13)
C41 0.0259(14) 0.0384(16) 0.0382(17) 0.0034(14) 0.0121(13) 0.0054(13)
F42 0.0541(11) 0.0435(10) 0.0375(10) 0.0000(8) 0.0127(8) -0.0044(9)
C42 0.0346(15) 0.0395(16) 0.0390(17) 0.0031(14) 0.0151(14) 0.0016(14)
F43 0.0759(14) 0.0396(10) 0.0631(13) -0.0076(10) 0.0258(11) -0.0087(10)
C43 0.0401(17) 0.0365(16) 0.0478(19) -0.0040(15) 0.0153(15) -0.0019(14)
F44 0.0861(15) 0.0398(10) 0.0866(16) 0.0107(11) 0.0477(13) -0.0050(11)
C44 0.0442(18) 0.0332(16) 0.066(2) 0.0087(17) 0.0256(17) 0.0003(15)
F45 0.0761(14) 0.0622(12) 0.0596(13) 0.0204(11) 0.0349(11) -0.0006(11)
C45 0.0404(17) 0.0475(18) 0.049(2) 0.0145(17) 0.0218(15) 0.0003(15)
F46 0.0678(13) 0.0605(12) 0.0401(11) -0.0007(9) 0.0229(10) -0.0140(10)
C46 0.0323(15) 0.0449(17) 0.0375(17) -0.0017(15) 0.0124(14) -0.0024(14)
N51 0.0297(12) 0.0323(12) 0.0398(14) -0.0030(11) 0.0150(11) -0.0019(10)
C52 0.0338(15) 0.0429(17) 0.0420(18) 0.0003(15) 0.0141(14) -0.0014(14)
C53 0.0358(16) 0.0469(18) 0.051(2) 0.0040(16) 0.0118(15) 0.0048(15)
C54 0.0345(16) 0.0476(19) 0.074(3) -0.0020(19) 0.0205(18) 0.0040(16)
C55 0.0415(17) 0.053(2) 0.067(2) -0.0090(18) 0.0315(18) 0.0014(16)
C56 0.0391(16) 0.0458(17) 0.0438(18) -0.0033(15) 0.0226(15) -0.0015(15)

loop_
_atom_type_symbol
_atom_type_description
_atom_type_scat_dispersion_real
_atom_type_scat_dispersion_imag
_atom_type_scat_source
C C 0.0181 0.0091 'International Tables Vol C Tables 4.2.6.8 and 6.1.1.4'
H H 0.0000 0.0000 'International Tables Vol C Tables 4.2.6.8 and 6.1.1.4'
B B 0.0090 0.0039 'International Tables Vol C Tables 4.2.6.8 and 6.1.1.4'
N N 0.0311 0.0180 'International Tables Vol C Tables 4.2.6.8 and 6.1.1.4'
F F 0.0727 0.0534 'International Tables Vol C Tables 4.2.6.8 and 6.1.1.4'
P P 0.2955 0.4335 'International Tables Vol C Tables 4.2.6.8 and 6.1.1.4'

loop_
_geom_angle_atom_site_label_1
_geom_angle_atom_site_label_2
_geom_angle_atom_site_label_3
_geom_angle
C3 P1 C1 105.34(15)
C3 P1 C11 101.66(15)
C1 P1 C11 115.87(14)
C2 B1 N51 108.1(2)
C2 B1 C31 106.5(2)
N51 B1 C31 108.4(2)
C2 B1 C41 117.7(3)
N51 B1 C41 101.1(2)
C31 B1 C41 114.6(2)
C2 C1 P1 112.1(2)
C2 C1 H1A 109.2
P1 C1 H1A 109.2
C2 C1 H1B 109.2
P1 C1 H1B 109.2
H1A C1 H1B 107.9
C1 C2 B1 114.8(2)
C1 C2 H2A 108.6
B1 C2 H2A 108.6
C1 C2 H2B 108.6
B1 C2 H2B 108.6
H2A C2 H2B 107.5
C4 C3 P1 128.0(3)
C4 C3 H3 116.0
P1 C3 H3 116.0
C3 C4 H4A 120.0
C3 C4 H4B 120.0
H4A C4 H4B 120.0
C16 C11 C12 116.7(3)
C16 C11 P1 125.5(2)
C12 C11 P1 113.9(2)
C13 C12 C11 119.1(3)
C13 C12 C17 115.3(3)
C11 C12 C17 125.5(3)
C14 C13 C12 123.9(3)
C14 C13 H13 118.0
C12 C13 H13 118.0
C15 C14 C13 115.3(3)
C15 C14 C21 123.8(3)
C13 C14 C21 120.8(3)
C14 C15 C16 124.4(3)
C14 C15 H15 117.8
C16 C15 H15 117.8
C15 C16 C11 118.6(3)
C15 C16 C25 113.2(3)
C11 C16 C25 128.0(3)
C19A C17 C18 78.9(10)
C19A C17 C20 102.0(15)
C18 C17 C20 114.3(12)
C19A C17 C12 115.5(6)
C18 C17 C12 116.8(8)
C20 C17 C12 120.6(14)
C19A C17 C20A 113.8(9)
C18 C17 C20A 115.1(12)
C20 C17 C20A 11.9(19)
C12 C17 C20A 112.7(8)
C19A C17 C18A 107.7(5)
C18 C17 C18A 29.0(10)
C20 C17 C18A 103.7(11)
C12 C17 C18A 106.3(4)
C20A C17 C18A 99.0(7)
C19A C17 C19 23.2(6)
C18 C17 C19 101.3(9)
C20 C17 C19 98.3(10)
C12 C17 C19 99.5(7)
C20A C17 C19 109.2(12)
C18A C17 C19 130.3(7)
C17 C18 H18A 109.5
C17 C18 H18B 109.5
C17 C18 H18C 109.5
C17 C19 H19A 109.5
C17 C19 H19B 109.5
C17 C19 H19C 109.5
C17 C20 H20A 109.5
C17 C20 H20B 109.5
C17 C20 H20C 109.5
C17 C18A H18D 109.5
C17 C18A H18E 109.5
H18D C18A H18E 109.5
C17 C18A H18F 109.5
H18D C18A H18F 109.5
H18E C18A H18F 109.5
C17 C19A H19D 109.5
C17 C19A H19E 109.5
H19D C19A H19E 109.5
C17 C19A H19F 109.5
H19D C19A H19F 109.5
H19E C19A H19F 109.5
C17 C20A H20D 109.5
C17 C20A H20E 109.5
H20D C20A H20E 109.5
C17 C20A H20F 109.5
H20D C20A H20F 109.5
H20E C20A H20F 109.5
C24 C21 C23 108.7(4)
C24 C21 C14 112.5(3)
C23 C21 C14 109.0(3)
C24 C21 C22 108.8(4)
C23 C21 C22 108.2(4)
C14 C21 C22 109.5(4)
C21 C22 H22A 109.5
C21 C22 H22B 109.5
H22A C22 H22B 109.5
C21 C22 H22C 109.5
H22A C22 H22C 109.5
H22B C22 H22C 109.5
C21 C23 H23A 109.5
C21 C23 H23B 109.5
H23A C23 H23B 109.5
C21 C23 H23C 109.5
H23A C23 H23C 109.5
H23B C23 H23C 109.5
C21 C24 H24A 109.5
C21 C24 H24B 109.5
H24A C24 H24B 109.5
C21 C24 H24C 109.5
H24A C24 H24C 109.5
H24B C24 H24C 109.5
C28 C25 C27 109.0(3)
C28 C25 C16 114.8(3)
C27 C25 C16 111.7(3)
C28 C25 C26 105.9(3)
C27 C25 C26 108.6(3)
C16 C25 C26 106.6(3)
C25 C26 H26A 109.5
C25 C26 H26B 109.5
H26A C26 H26B 109.5
C25 C26 H26C 109.5
H26A C26 H26C 109.5
H26B C26 H26C 109.5
C25 C27 H27A 109.5
C25 C27 H27B 109.5
H27A C27 H27B 109.5
C25 C27 H27C 109.5
H27A C27 H27C 109.5
H27B C27 H27C 109.5
C25 C28 H28A 109.5
C25 C28 H28B 109.5
H28A C28 H28B 109.5
C25 C28 H28C 109.5
H28A C28 H28C 109.5
H28B C28 H28C 109.5
C32 C31 C36 112.3(3)
C32 C31 B1 125.7(3)
C36 C31 B1 121.4(3)
F32 C32 C33 114.8(3)
F32 C32 C31 120.2(3)
C33 C32 C31 125.0(3)
F33 C33 C34 119.7(3)
F33 C33 C32 120.9(3)
C34 C33 C32 119.4(3)
F34 C34 C35 120.0(3)
F34 C34 C33 120.8(3)
C35 C34 C33 119.2(3)
F35 C35 C34 120.2(3)
F35 C35 C36 120.4(3)
C34 C35 C36 119.3(3)
F36 C36 C35 115.9(3)
F36 C36 C31 119.4(3)
C35 C36 C31 124.7(3)
C46 C41 C42 112.5(3)
C46 C41 B1 125.3(3)
C42 C41 B1 121.7(3)
F42 C42 C43 115.4(3)
F42 C42 C41 119.6(3)
C43 C42 C41 125.0(3)
F43 C43 C44 120.3(3)
F43 C43 C42 120.6(3)
C44 C43 C42 119.1(3)
F44 C44 C45 120.3(3)
F44 C44 C43 120.2(3)
C45 C44 C43 119.5(3)
F45 C45 C44 120.6(3)
F45 C45 C46 120.0(3)
C44 C45 C46 119.4(3)
F46 C46 C41 121.4(3)
F46 C46 C45 114.3(3)
C41 C46 C45 124.4(3)
C52 N51 C56 117.9(3)
C52 N51 B1 123.9(2)
C56 N51 B1 118.1(2)
N51 C52 C53 122.0(3)
N51 C52 H52 119.0
C53 C52 H52 119.0
C54 C53 C52 119.4(3)
C54 C53 H53 120.3
C52 C53 H53 120.3
C53 C54 C55 118.8(3)
C53 C54 H54 120.6
C55 C54 H54 120.6
C56 C55 C54 118.9(3)
C56 C55 H55 120.6
C54 C55 H55 120.6
N51 C56 C55 123.0(3)
N51 C56 H56 118.5
C55 C56 H56 118.5

loop_
_geom_bond_atom_site_label_1
_geom_bond_atom_site_label_2
_geom_bond_distance
P1 C3 1.792(4)
P1 C1 1.861(3)
P1 C11 1.867(3)
B1 C2 1.628(4)
B1 N51 1.644(4)
B1 C31 1.644(4)
B1 C41 1.658(4)
C1 C2 1.543(4)
C1 H1A 0.9800
C1 H1B 0.9800
C2 H2A 0.9800
C2 H2B 0.9800
C3 C4 1.315(5)
C3 H3 0.9400
C4 H4A 0.9400
C4 H4B 0.9400
C11 C16 1.419(4)
C11 C12 1.429(4)
C12 C13 1.388(5)
C12 C17 1.546(5)
C13 C14 1.381(5)
C13 H13 0.9400
C14 C15 1.374(5)
C14 C21 1.530(5)
C15 C16 1.397(4)
C15 H15 0.9400
C16 C25 1.546(4)
C17 C19A 1.446(9)
C17 C18 1.446(11)
C17 C20 1.504(13)
C17 C20A 1.548(9)
C17 C18A 1.644(8)
C17 C19 1.684(14)
C18 H18A 0.9700
C18 H18B 0.9700
C18 H18C 0.9700
C19 H19A 0.9700
C19 H19B 0.9700
C19 H19C 0.9700
C20 H20A 0.9700
C20 H20B 0.9700
C20 H20C 0.9700
C18A H18D 0.9700
C18A H18E 0.9700
C18A H18F 0.9700
C19A H19D 0.9700
C19A H19E 0.9700
C19A H19F 0.9700
C20A H20D 0.9700
C20A H20E 0.9700
C20A H20F 0.9700
C21 C24 1.511(5)
C21 C23 1.529(7)
C21 C22 1.538(6)
C22 H22A 0.9700
C22 H22B 0.9700
C22 H22C 0.9700
C23 H23A 0.9700
C23 H23B 0.9700
C23 H23C 0.9700
C24 H24A 0.9700
C24 H24B 0.9700
C24 H24C 0.9700
C25 C28 1.520(4)
C25 C27 1.528(5)
C25 C26 1.553(4)
C26 H26A 0.9700
C26 H26B 0.9700
C26 H26C 0.9700
C27 H27A 0.9700
C27 H27B 0.9700
C27 H27C 0.9700
C28 H28A 0.9700
C28 H28B 0.9700
C28 H28C 0.9700
C31 C32 1.388(4)
C31 C36 1.393(4)
F32 C32 1.357(3)
C32 C33 1.371(4)
F33 C33 1.346(3)
C33 C34 1.370(5)
F34 C34 1.346(4)
C34 C35 1.367(5)
F35 C35 1.344(4)
C35 C36 1.377(4)
F36 C36 1.356(3)
C41 C46 1.385(4)
C41 C42 1.386(4)
F42 C42 1.355(3)
C42 C43 1.382(4)
F43 C43 1.347(4)
C43 C44 1.364(5)
F44 C44 1.352(4)
C44 C45 1.358(5)
F45 C45 1.346(4)
C45 C46 1.393(4)
F46 C46 1.350(4)
N51 C52 1.336(4)
N51 C56 1.344(4)
C52 C53 1.383(4)
C52 H52 0.9400
C53 C54 1.372(5)
C53 H53 0.9400
C54 C55 1.375(5)
C54 H54 0.9400
C55 C56 1.370(4)
C55 H55 0.9400
C56 H56 0.9400

loop_
_geom_torsion_atom_site_label_1
_geom_torsion_atom_site_label_2
_geom_torsion_atom_site_label_3
_geom_torsion_atom_site_label_4
_geom_torsion
C3 P1 C1 C2 -104.2(2)
C11 P1 C1 C2 144.4(2)
P1 C1 C2 B1 -173.2(2)
N51 B1 C2 C1 166.4(2)
C31 B1 C2 C1 50.2(3)
C41 B1 C2 C1 -80.0(3)
C1 P1 C3 C4 25.7(4)
C11 P1 C3 C4 147.0(4)
C3 P1 C11 C16 -27.4(3)
C1 P1 C11 C16 86.2(3)
C3 P1 C11 C12 129.5(3)
C1 P1 C11 C12 -116.9(3)
C16 C11 C12 C13 13.3(6)
P1 C11 C12 C13 -145.8(3)
C16 C11 C12 C17 -163.8(4)
P1 C11 C12 C17 37.2(5)
C11 C12 C13 C14 -2.0(7)
C17 C12 C13 C14 175.3(4)
C12 C13 C14 C15 -7.6(7)
C12 C13 C14 C21 175.4(4)
C13 C14 C15 C16 5.9(6)
C21 C14 C15 C16 -177.2(4)
C14 C15 C16 C11 5.4(5)
C14 C15 C16 C25 -169.6(3)
C12 C11 C16 C15 -14.8(5)
P1 C11 C16 C15 141.5(3)
C12 C11 C16 C25 159.3(3)
P1 C11 C16 C25 -44.4(5)
C13 C12 C17 C19A 72.8(7)
C11 C12 C17 C19A -110.0(7)
C13 C12 C17 C18 -17.4(14)
C11 C12 C17 C18 159.8(14)
C13 C12 C17 C20 -163.9(12)
C11 C12 C17 C20 13.2(13)
C13 C12 C17 C20A -154.0(8)
C11 C12 C17 C20A 23.2(9)
C13 C12 C17 C18A -46.6(6)
C11 C12 C17 C18A 130.6(5)
C13 C12 C17 C19 90.5(8)
C11 C12 C17 C19 -92.3(9)
C15 C14 C21 C24 -4.4(7)
C13 C14 C21 C24 172.4(4)
C15 C14 C21 C23 116.3(5)
C13 C14 C21 C23 -66.9(5)
C15 C14 C21 C22 -125.4(4)
C13 C14 C21 C22 51.3(5)
C15 C16 C25 C28 168.6(3)
C11 C16 C25 C28 -5.8(5)
C15 C16 C25 C27 -66.7(4)
C11 C16 C25 C27 118.9(4)
C15 C16 C25 C26 51.7(4)
C11 C16 C25 C26 -122.6(3)
C2 B1 C31 C32 -105.6(3)
N51 B1 C31 C32 138.3(3)
C41 B1 C31 C32 26.3(4)
C2 B1 C31 C36 64.7(3)
N51 B1 C31 C36 -51.4(3)
C41 B1 C31 C36 -163.4(3)
C36 C31 C32 F32 -176.1(2)
B1 C31 C32 F32 -5.0(4)
C36 C31 C32 C33 3.8(4)
B1 C31 C32 C33 174.9(3)
F32 C32 C33 F33 -0.7(4)
C31 C32 C33 F33 179.4(3)
F32 C32 C33 C34 178.7(3)
C31 C32 C33 C34 -1.2(5)
F33 C33 C34 F34 -2.6(5)
C32 C33 C34 F34 178.1(3)
F33 C33 C34 C35 177.9(3)
C32 C33 C34 C35 -1.5(5)
F34 C34 C35 F35 1.6(5)
C33 C34 C35 F35 -178.9(3)
F34 C34 C35 C36 -178.4(3)
C33 C34 C35 C36 1.1(5)
F35 C35 C36 F36 0.9(4)
C34 C35 C36 F36 -179.1(3)
F35 C35 C36 C31 -178.1(3)
C34 C35 C36 C31 1.9(5)
C32 C31 C36 F36 176.8(2)
B1 C31 C36 F36 5.4(4)
C32 C31 C36 C35 -4.1(4)
B1 C31 C36 C35 -175.6(3)
C2 B1 C41 C46 -16.0(4)
N51 B1 C41 C46 101.4(3)
C31 B1 C41 C46 -142.3(3)
C2 B1 C41 C42 171.6(3)
N51 B1 C41 C42 -71.0(3)
C31 B1 C41 C42 45.3(4)
C46 C41 C42 F42 -177.9(2)
B1 C41 C42 F42 -4.6(4)
C46 C41 C42 C43 2.3(4)
B1 C41 C42 C43 175.5(3)
F42 C42 C43 F43 -1.5(4)
C41 C42 C43 F43 178.3(3)
F42 C42 C43 C44 179.0(3)
C41 C42 C43 C44 -1.2(5)
F43 C43 C44 F44 0.6(5)
C42 C43 C44 F44 -179.9(3)
F43 C43 C44 C45 179.9(3)
C42 C43 C44 C45 -0.6(5)
F44 C44 C45 F45 -0.3(5)
C43 C44 C45 F45 -179.6(3)
F44 C44 C45 C46 -179.7(3)
C43 C44 C45 C46 1.0(5)
C42 C41 C46 F46 178.2(3)
B1 C41 C46 F46 5.3(4)
C42 C41 C46 C45 -1.8(4)
B1 C41 C46 C45 -174.8(3)
F45 C45 C46 F46 0.9(4)
C44 C45 C46 F46 -179.7(3)
F45 C45 C46 C41 -179.1(3)
C44 C45 C46 C41 0.3(5)
C2 B1 N51 C52 -136.7(3)
C31 B1 N51 C52 -21.7(4)
C41 B1 N51 C52 99.1(3)
C2 B1 N51 C56 47.5(3)
C31 B1 N51 C56 162.5(2)
C41 B1 N51 C56 -76.7(3)
C56 N51 C52 C53 -1.8(4)
B1 N51 C52 C53 -177.6(3)
N51 C52 C53 C54 1.2(5)
C52 C53 C54 C55 0.7(5)
C53 C54 C55 C56 -1.7(5)
C52 N51 C56 C55 0.7(4)
B1 N51 C56 C55 176.7(3)
C54 C55 C56 N51 1.0(5)
